data_4339464
loop_
_publ_author_name
'Rajendiran, Venugopal'
'Karthik, Ramasamy'
'Palaniandavar, Mallayan'
'Stoeckli-Evans, Helen'
'Periasamy, Vaiyapuri Subbarayan'
'Akbarsha, Mohammad Abdulkader'
'Srinag, Bangalore Suresh'
'Krishnamurthy, Hanumanthappa'

_publ_section_title
;
 Mixed-ligand copper(II)-phenolate complexes: effect of coligand on
 enhanced DNA and protein binding, DNA cleavage, and anticancer activity.
;
_journal_issue 20
_journal_name_full 'Inorganic chemistry'
_journal_page_first 8208
_journal_page_last 8221
_journal_paper_doi 10.1021/ic700755p
_journal_volume 46
_journal_year 2007
_chemical_formula_moiety 'C11 H14 Cl Cu N2 O2, Cl O4, 0.5(H2 O)'
_chemical_formula_sum 'C11 H15 Cl Cu N2 O6.5'
_chemical_formula_weight 378.24
_chemical_name_systematic
; 
 ? 
;
_space_group_IT_number 14
_symmetry_cell_setting monoclinic
_symmetry_space_group_name_Hall '-P 2ybc'
_symmetry_space_group_name_H-M 'P 1 21/c 1'
_atom_sites_solution_hydrogens geom
_atom_sites_solution_primary direct
_atom_sites_solution_secondary difmap
_audit_creation_method SHELXL-97
_cell_angle_alpha 90.00
_cell_angle_beta 97.435(10)
_cell_angle_gamma 90.00
_cell_formula_units_Z 8
_cell_length_a 11.7700(10)
_cell_length_b 12.8750(8)
_cell_length_c 19.1517(15)
_cell_measurement_reflns_used 7998
_cell_measurement_temperature 173(2)
_cell_measurement_theta_max 25.09
_cell_measurement_theta_min 2.15
_cell_volume 2877.8(4)
_computing_cell_refinement 'CELL (Stoe IPDS Software, 2000)'
_computing_data_collection 'EXPOSE (Stoe IPDS Software, 2000)'
_computing_data_reduction 'INTEGRATE (Stoe IPDS Software, 2000)'
_computing_molecular_graphics 'PLATON (Spek, 2003)'
_computing_publication_material SHELXL-97
_computing_structure_refinement 'SHELXL-97 (Sheldrick, 1997)'
_computing_structure_solution 'SHELXS-97 (Sheldrick, 1990)'
_diffrn_ambient_temperature 173(2)
_diffrn_detector_area_resol_mean 0.81\%A
_diffrn_measured_fraction_theta_full 0.965
_diffrn_measured_fraction_theta_max 0.965
_diffrn_measurement_device_type 'STOE IPDS'
_diffrn_measurement_method 'phi oscillation'
_diffrn_radiation_monochromator graphite
_diffrn_radiation_source 'fine-focus sealed tube'
_diffrn_radiation_type MoK\a
_diffrn_radiation_wavelength 0.71073
_diffrn_reflns_av_R_equivalents 0.0401
_diffrn_reflns_av_sigmaI/netI 0.0421
_diffrn_reflns_limit_h_max 14
_diffrn_reflns_limit_h_min -14
_diffrn_reflns_limit_k_max 15
_diffrn_reflns_limit_k_min -15
_diffrn_reflns_limit_l_max 23
_diffrn_reflns_limit_l_min -23
_diffrn_reflns_number 22294
_diffrn_reflns_theta_full 25.89
_diffrn_reflns_theta_max 25.89
_diffrn_reflns_theta_min 2.36
_diffrn_standards_decay_% 0
_diffrn_standards_interval_time 0
_diffrn_standards_number 0
_exptl_absorpt_coefficient_mu 1.736
_exptl_absorpt_correction_T_max 0.843
_exptl_absorpt_correction_T_min 0.505
_exptl_absorpt_correction_type empircal
_exptl_absorpt_process_details 'refined from \DF (DELrefABS in PLATON; Spek, 2003'
_exptl_crystal_colour dark_blue
_exptl_crystal_density_diffrn 1.746
_exptl_crystal_density_meas ?
_exptl_crystal_density_method 'not measured'
_exptl_crystal_description block
_exptl_crystal_F_000 1544
_exptl_crystal_size_max 0.27
_exptl_crystal_size_mid 0.27
_exptl_crystal_size_min 0.23
_refine_diff_density_max 1.152
_refine_diff_density_min -1.312
_refine_diff_density_rms 0.081
_refine_ls_extinction_method none
_refine_ls_goodness_of_fit_ref 1.014
_refine_ls_hydrogen_treatment constr
_refine_ls_matrix_type full
_refine_ls_number_parameters 430
_refine_ls_number_reflns 5394
_refine_ls_number_restraints 2
_refine_ls_restrained_S_all 1.014
_refine_ls_R_factor_all 0.0676
_refine_ls_R_factor_gt 0.0456
_refine_ls_shift/su_max <0.001
_refine_ls_shift/su_mean <0.001
_refine_ls_structure_factor_coef Fsqd
_refine_ls_weighting_details 'calc w=1/[\s^2^(Fo^2^)+(0.0810P)^2^] where P=(Fo^2^+2Fc^2^)/3'
_refine_ls_weighting_scheme calc
_refine_ls_wR_factor_gt 0.1204
_refine_ls_wR_factor_ref 0.1289
_reflns_number_gt 3712
_reflns_number_total 5394
_reflns_threshold_expression I>2sigma(I)
_cod_data_source_file ic700755p-file001.cif
_cod_data_source_block '[Cu(tdp)(ClO4)]0.5H2O'
_cod_depositor_comments
;
The following automatic conversions were performed:
'_atom_site_symetry_multiplicity' tag replaced with
'_atom_site_symmetry_multiplicity'.

Automatic conversion script
Id: cif_correct_tags 1440 2010-10-19 06:21:57Z saulius 

The following automatic conversions were performed:

'_exptl_crystal_density_meas' value 'none' was changed to '?' - the
value is perceived as not measured.

Automatic conversion script
Id: cif_fix_values 3008 2015-01-20 13:52:24Z robertas 
;
_cod_original_sg_symbol_H-M 'P 21/c'
_cod_original_formula_sum 'C11 H15 Cl Cu N2 O6.50'
_cod_database_code 4339464

loop_
_symmetry_equiv_pos_as_xyz
'x, y, z'
'-x, y+1/2, -z+1/2'
'-x, -y, -z'
'x, -y-1/2, z-1/2'

loop_
_atom_site_label
_atom_site_type_symbol
_atom_site_fract_x
_atom_site_fract_y
_atom_site_fract_z
_atom_site_U_iso_or_equiv
_atom_site_adp_type
_atom_site_occupancy
_atom_site_symmetry_multiplicity
_atom_site_calc_flag
_atom_site_refinement_flags
Cu1 Cu 0.88469(4) 0.36493(4) 0.31180(3) 0.04032(16) Uani 1 1 d .
O1 O 0.7830(2) 0.4194(2) 0.23628(15) 0.0368(6) Uani 1 1 d .
O2 O 0.7604(3) 0.3236(2) 0.37078(15) 0.0484(7) Uani 1 1 d .
N1 N 1.0198(3) 0.3776(3) 0.2643(2) 0.0495(10) Uani 1 1 d .
N2 N 0.9918(4) 0.3146(3) 0.3934(2) 0.0577(11) Uani 1 1 d .
H2A H 1.0144 0.3707 0.4224 0.069 Uiso 1 1 calc R
C1 C 0.8077(3) 0.4344(3) 0.1711(2) 0.0368(9) Uani 1 1 d .
C2 C 0.7185(4) 0.4634(3) 0.1192(2) 0.0435(10) Uani 1 1 d .
H2 H 0.6436 0.4724 0.1316 0.052 Uiso 1 1 calc R
C3 C 0.7372(5) 0.4791(4) 0.0504(3) 0.0557(12) Uani 1 1 d .
H3 H 0.6754 0.4981 0.0159 0.067 Uiso 1 1 calc R
C4 C 0.8459(6) 0.4673(4) 0.0317(3) 0.0725(16) Uani 1 1 d .
H4 H 0.8588 0.4789 -0.0156 0.087 Uiso 1 1 calc R
C5 C 0.9345(5) 0.4392(4) 0.0808(3) 0.0647(14) Uani 1 1 d .
H5 H 1.0086 0.4307 0.0669 0.078 Uiso 1 1 calc R
C6 C 0.9194(4) 0.4224(3) 0.1514(3) 0.0451(10) Uani 1 1 d .
C7 C 1.0193(4) 0.3947(3) 0.1991(3) 0.0515(12) Uani 1 1 d .
H7 H 1.0900 0.3890 0.1804 0.062 Uiso 1 1 calc R
C8 C 1.1266(4) 0.3516(4) 0.3117(3) 0.0671(16) Uani 1 1 d .
H8A H 1.1591 0.4147 0.3362 0.081 Uiso 1 1 calc R
H8B H 1.1846 0.3219 0.2842 0.081 Uiso 1 1 calc R
C9 C 1.0939(4) 0.2735(4) 0.3639(3) 0.0695(16) Uani 1 1 d .
H9A H 1.0756 0.2060 0.3405 0.083 Uiso 1 1 calc R
H9B H 1.1581 0.2632 0.4021 0.083 Uiso 1 1 calc R
C10 C 0.9261(5) 0.2422(4) 0.4320(3) 0.0673(15) Uani 1 1 d .
H10A H 0.9686 0.2274 0.4790 0.081 Uiso 1 1 calc R
H10B H 0.9139 0.1759 0.4059 0.081 Uiso 1 1 calc R
C11 C 0.8126(5) 0.2918(4) 0.4398(3) 0.0651(14) Uani 1 1 d .
H11B H 0.7625 0.2416 0.4603 0.078 Uiso 1 1 calc R
H11A H 0.8241 0.3528 0.4714 0.078 Uiso 1 1 calc R
Cu2 Cu 0.46753(5) 0.05966(4) 0.16054(3) 0.04527(17) Uani 1 1 d .
O3 O 0.4434(3) -0.0754(2) 0.12143(15) 0.0416(7) Uani 1 1 d .
O4 O 0.3482(3) 0.0530(2) 0.2216(2) 0.0661(10) Uani 1 1 d .
N21 N 0.5974(3) 0.0939(3) 0.11387(19) 0.0406(8) Uani 1 1 d .
N22 N 0.4802(4) 0.2068(3) 0.1943(2) 0.0548(10) Uani 1 1 d .
H22A H 0.4369 0.2467 0.1602 0.066 Uiso 1 1 calc R
C21 C 0.5126(4) -0.1213(3) 0.0810(2) 0.0411(10) Uani 1 1 d .
C22 C 0.4939(4) -0.2266(3) 0.0632(2) 0.0498(11) Uani 1 1 d .
H22 H 0.4343 -0.2631 0.0817 0.060 Uiso 1 1 calc R
C23 C 0.5595(5) -0.2781(4) 0.0199(3) 0.0583(13) Uani 1 1 d .
H23 H 0.5441 -0.3491 0.0089 0.070 Uiso 1 1 calc R
C24 C 0.6474(5) -0.2283(5) -0.0078(3) 0.0650(16) Uani 1 1 d .
H24 H 0.6915 -0.2643 -0.0382 0.078 Uiso 1 1 calc R
C25 C 0.6703(4) -0.1256(4) 0.0090(2) 0.0576(13) Uani 1 1 d .
H25 H 0.7305 -0.0912 -0.0103 0.069 Uiso 1 1 calc R
C26 C 0.6065(4) -0.0706(3) 0.0544(2) 0.0421(10) Uani 1 1 d .
C27 C 0.6422(4) 0.0345(4) 0.0717(2) 0.0450(10) Uani 1 1 d .
H27 H 0.7040 0.0616 0.0500 0.054 Uiso 1 1 calc R
C28 C 0.6418(4) 0.1998(3) 0.1290(3) 0.0507(11) Uani 1 1 d .
H28A H 0.6162 0.2464 0.0889 0.061 Uiso 1 1 calc R
H28B H 0.7266 0.1990 0.1363 0.061 Uiso 1 1 calc R
C29 C 0.5969(4) 0.2378(4) 0.1942(3) 0.0624(14) Uani 1 1 d .
H29A H 0.6443 0.2091 0.2362 0.075 Uiso 1 1 calc R
H29B H 0.6023 0.3145 0.1964 0.075 Uiso 1 1 calc R
C30 C 0.4260(4) 0.2150(3) 0.2570(3) 0.0531(12) Uani 1 1 d .
H30A H 0.4062 0.2886 0.2646 0.064 Uiso 1 1 calc R
H30B H 0.4798 0.1918 0.2980 0.064 Uiso 1 1 calc R
C31 C 0.3220(5) 0.1517(4) 0.2513(4) 0.0757(18) Uani 1 1 d .
H31A H 0.2974 0.1417 0.2983 0.091 Uiso 1 1 calc R
H31B H 0.2592 0.1865 0.2205 0.091 Uiso 1 1 calc R
Cl1 Cl 0.95918(13) 0.61060(9) 0.38849(9) 0.0692(4) Uani 1 1 d .
O11 O 0.9124(4) 0.6966(4) 0.4193(3) 0.118(2) Uani 1 1 d .
O12 O 1.0649(6) 0.5728(8) 0.4107(5) 0.118(3) Uani 0.75 1 d P
O13 O 0.9492(6) 0.6342(6) 0.3113(4) 0.107(2) Uani 0.75 1 d P
O14 O 0.8726(5) 0.5261(4) 0.3878(3) 0.0730(14) Uani 0.75 1 d P
O15 O 0.993(3) 0.5487(11) 0.4550(9) 0.105(8) Uani 0.25 1 d P
O16 O 0.9325(17) 0.5603(12) 0.3357(8) 0.074(5) Uani 0.25 1 d P
O17 O 1.0825(14) 0.6658(17) 0.3907(11) 0.093(6) Uani 0.25 1 d P
Cl2 Cl 0.65552(8) -0.01446(7) 0.33746(6) 0.0412(3) Uani 1 1 d .
O21 O 0.6167(5) -0.0180(3) 0.26554(19) 0.0964(16) Uani 1 1 d .
O22 O 0.7400(6) 0.0622(5) 0.3503(3) 0.142(3) Uani 1 1 d .
O23 O 0.7057(5) -0.1097(4) 0.3595(3) 0.1020(16) Uani 1 1 d .
O24 O 0.5662(5) 0.0039(8) 0.3777(4) 0.117(3) Uani 0.80 1 d P
O25 O 0.633(2) 0.0743(14) 0.3691(11) 0.070(6) Uani 0.20 1 d P
O1W O 0.8712(3) 0.1808(3) 0.2639(2) 0.0674(10) Uani 1 1 d D
H1WB H 0.908(5) 0.152(5) 0.233(3) 0.101 Uiso 1 1 d D
H1WA H 0.834(5) 0.127(4) 0.274(4) 0.101 Uiso 1 1 d D

loop_
_atom_site_aniso_label
_atom_site_aniso_U_11
_atom_site_aniso_U_22
_atom_site_aniso_U_33
_atom_site_aniso_U_23
_atom_site_aniso_U_13
_atom_site_aniso_U_12
Cu1 0.0326(3) 0.0427(3) 0.0441(3) -0.0018(2) -0.0011(2) 0.0053(2)
O1 0.0295(13) 0.0406(14) 0.0411(17) 0.0021(12) 0.0077(12) 0.0032(11)
O2 0.0601(19) 0.0517(17) 0.0339(16) 0.0057(13) 0.0072(15) 0.0122(14)
N1 0.0281(18) 0.0419(19) 0.077(3) -0.0128(18) -0.0002(19) 0.0015(14)
N2 0.057(2) 0.055(2) 0.055(2) -0.0099(19) -0.013(2) 0.0125(19)
C1 0.039(2) 0.0301(18) 0.043(2) -0.0028(16) 0.0135(19) -0.0048(15)
C2 0.047(2) 0.037(2) 0.047(3) 0.0072(18) 0.008(2) 0.0022(18)
C3 0.075(3) 0.050(3) 0.041(3) 0.004(2) 0.007(3) -0.003(2)
C4 0.101(5) 0.076(4) 0.047(3) 0.004(3) 0.035(3) -0.007(3)
C5 0.067(3) 0.070(3) 0.065(4) -0.004(3) 0.039(3) -0.009(3)
C6 0.040(2) 0.038(2) 0.060(3) -0.0076(19) 0.018(2) -0.0044(17)
C7 0.035(2) 0.047(2) 0.075(4) -0.011(2) 0.015(2) -0.0015(18)
C8 0.031(2) 0.064(3) 0.102(5) -0.013(3) -0.007(3) 0.007(2)
C9 0.043(3) 0.067(3) 0.091(4) -0.017(3) -0.019(3) 0.017(2)
C10 0.078(4) 0.072(3) 0.046(3) 0.003(2) -0.013(3) 0.025(3)
C11 0.088(4) 0.069(3) 0.038(3) 0.003(2) 0.005(3) 0.022(3)
Cu2 0.0500(3) 0.0369(3) 0.0532(4) -0.0079(2) 0.0232(3) -0.0116(2)
O3 0.0507(17) 0.0366(14) 0.0407(17) -0.0044(12) 0.0178(14) -0.0038(12)
O4 0.078(2) 0.0425(17) 0.089(3) -0.0224(17) 0.054(2) -0.0167(16)
N21 0.0379(18) 0.0458(18) 0.038(2) 0.0076(15) 0.0042(16) -0.0038(15)
N22 0.064(3) 0.0419(19) 0.062(3) -0.0062(18) 0.018(2) -0.0134(17)
C21 0.048(2) 0.047(2) 0.028(2) 0.0013(17) 0.0039(19) 0.0088(18)
C22 0.067(3) 0.045(2) 0.035(2) -0.0006(18) 0.001(2) 0.008(2)
C23 0.073(3) 0.057(3) 0.042(3) -0.014(2) -0.003(3) 0.024(3)
C24 0.061(3) 0.096(4) 0.035(3) -0.019(3) -0.006(2) 0.041(3)
C25 0.048(3) 0.087(4) 0.037(2) -0.001(2) 0.001(2) 0.025(2)
C26 0.038(2) 0.062(3) 0.027(2) 0.0050(18) 0.0033(18) 0.0144(19)
C27 0.033(2) 0.068(3) 0.034(2) 0.014(2) 0.0041(19) 0.0002(19)
C28 0.043(2) 0.055(3) 0.054(3) 0.008(2) 0.006(2) -0.013(2)
C29 0.058(3) 0.062(3) 0.067(3) -0.006(2) 0.006(3) -0.024(2)
C30 0.074(3) 0.037(2) 0.050(3) -0.001(2) 0.016(3) -0.003(2)
C31 0.083(4) 0.044(3) 0.111(5) -0.030(3) 0.052(4) -0.015(2)
Cl1 0.0818(10) 0.0465(6) 0.0846(10) -0.0036(7) 0.0308(8) -0.0014(6)
O11 0.106(4) 0.082(3) 0.176(5) -0.060(3) 0.051(4) -0.014(3)
O12 0.061(4) 0.166(8) 0.122(7) -0.059(6) -0.005(4) -0.005(5)
O13 0.090(5) 0.128(6) 0.108(6) 0.040(5) 0.033(4) -0.001(4)
O14 0.087(4) 0.049(3) 0.085(4) -0.013(2) 0.018(3) -0.017(2)
O15 0.22(3) 0.047(8) 0.049(9) 0.011(7) 0.013(13) -0.021(11)
O16 0.124(15) 0.052(8) 0.040(8) -0.016(7) -0.015(9) 0.013(9)
O17 0.061(10) 0.113(15) 0.110(15) -0.003(12) 0.037(10) -0.031(10)
Cl2 0.0380(5) 0.0417(5) 0.0427(6) 0.0050(4) 0.0011(5) 0.0004(4)
O21 0.160(5) 0.076(3) 0.043(2) -0.0040(18) -0.024(3) 0.025(3)
O22 0.158(6) 0.146(5) 0.112(5) 0.022(4) -0.022(4) -0.093(5)
O23 0.130(4) 0.082(3) 0.091(3) 0.041(2) 0.006(3) 0.034(3)
O24 0.052(3) 0.218(9) 0.085(5) 0.009(5) 0.028(3) 0.038(4)
O25 0.091(16) 0.048(10) 0.067(13) -0.025(9) -0.005(12) 0.021(10)
O1W 0.064(2) 0.065(2) 0.074(3) -0.0079(19) 0.015(2) -0.0042(18)

loop_
_atom_type_symbol
_atom_type_description
_atom_type_scat_dispersion_real
_atom_type_scat_dispersion_imag
_atom_type_scat_source
C C 0.0033 0.0016 'International Tables Vol C Tables 4.2.6.8 and 6.1.1.4'
H H 0.0000 0.0000 'International Tables Vol C Tables 4.2.6.8 and 6.1.1.4'
Cl Cl 0.1484 0.1585 'International Tables Vol C Tables 4.2.6.8 and 6.1.1.4'
Cu Cu 0.3201 1.2651 'International Tables Vol C Tables 4.2.6.8 and 6.1.1.4'
N N 0.0061 0.0033 'International Tables Vol C Tables 4.2.6.8 and 6.1.1.4'
O O 0.0106 0.0060 'International Tables Vol C Tables 4.2.6.8 and 6.1.1.4'

loop_
_geom_angle_atom_site_label_1
_geom_angle_atom_site_label_2
_geom_angle_atom_site_label_3
_geom_angle
O1 Cu1 N1 94.98(15)
O1 Cu1 N2 177.17(14)
N1 Cu1 N2 85.46(18)
O1 Cu1 O2 95.30(12)
N1 Cu1 O2 167.54(14)
N2 Cu1 O2 84.62(16)
C1 O1 Cu1 125.3(2)
C11 O2 Cu1 109.4(3)
C7 N1 C8 122.3(4)
C7 N1 Cu1 125.3(3)
C8 N1 Cu1 112.0(4)
C10 N2 C9 118.0(4)
C10 N2 Cu1 106.4(3)
C9 N2 Cu1 106.2(3)
C10 N2 H2A 108.7
C9 N2 H2A 108.7
Cu1 N2 H2A 108.7
O1 C1 C2 118.0(4)
O1 C1 C6 123.7(4)
C2 C1 C6 118.3(4)
C3 C2 C1 121.4(4)
C3 C2 H2 119.3
C1 C2 H2 119.3
C2 C3 C4 120.0(5)
C2 C3 H3 120.0
C4 C3 H3 120.0
C5 C4 C3 120.2(5)
C5 C4 H4 119.9
C3 C4 H4 119.9
C4 C5 C6 121.7(5)
C4 C5 H5 119.1
C6 C5 H5 119.1
C5 C6 C1 118.4(5)
C5 C6 C7 117.1(4)
C1 C6 C7 124.5(4)
N1 C7 C6 124.6(4)
N1 C7 H7 117.7
C6 C7 H7 117.7
N1 C8 C9 106.7(4)
N1 C8 H8A 110.4
C9 C8 H8A 110.4
N1 C8 H8B 110.4
C9 C8 H8B 110.4
H8A C8 H8B 108.6
N2 C9 C8 107.7(4)
N2 C9 H9A 110.2
C8 C9 H9A 110.2
N2 C9 H9B 110.2
C8 C9 H9B 110.2
H9A C9 H9B 108.5
N2 C10 C11 108.2(4)
N2 C10 H10A 110.1
C11 C10 H10A 110.1
N2 C10 H10B 110.1
C11 C10 H10B 110.1
H10A C10 H10B 108.4
O2 C11 C10 107.9(4)
O2 C11 H11B 110.1
C10 C11 H11B 110.1
O2 C11 H11A 110.1
C10 C11 H11A 110.1
H11B C11 H11A 108.4
O3 Cu2 N21 96.56(14)
O3 Cu2 O4 96.54(12)
N21 Cu2 O4 166.43(14)
O3 Cu2 N22 174.21(16)
N21 Cu2 N22 84.40(16)
O4 Cu2 N22 82.93(14)
C21 O3 Cu2 124.3(3)
C31 O4 Cu2 113.9(3)
C27 N21 C28 120.9(4)
C27 N21 Cu2 125.2(3)
C28 N21 Cu2 113.8(3)
C29 N22 C30 120.9(4)
C29 N22 Cu2 107.1(3)
C30 N22 Cu2 108.5(3)
C29 N22 H22A 106.5
C30 N22 H22A 106.5
Cu2 N22 H22A 106.5
O3 C21 C22 118.7(4)
O3 C21 C26 124.1(4)
C22 C21 C26 117.2(4)
C23 C22 C21 121.9(5)
C23 C22 H22 119.1
C21 C22 H22 119.1
C22 C23 C24 121.0(5)
C22 C23 H23 119.5
C24 C23 H23 119.5
C25 C24 C23 119.3(5)
C25 C24 H24 120.4
C23 C24 H24 120.4
C24 C25 C26 121.4(5)
C24 C25 H25 119.3
C26 C25 H25 119.3
C25 C26 C21 119.1(4)
C25 C26 C27 116.7(4)
C21 C26 C27 124.2(4)
N21 C27 C26 125.2(4)
N21 C27 H27 117.4
C26 C27 H27 117.4
N21 C28 C29 108.1(4)
N21 C28 H28A 110.1
C29 C28 H28A 110.1
N21 C28 H28B 110.1
C29 C28 H28B 110.1
H28A C28 H28B 108.4
N22 C29 C28 110.7(4)
N22 C29 H29A 109.5
C28 C29 H29A 109.5
N22 C29 H29B 109.5
C28 C29 H29B 109.5
H29A C29 H29B 108.1
N22 C30 C31 110.8(4)
N22 C30 H30A 109.5
C31 C30 H30A 109.5
N22 C30 H30B 109.5
C31 C30 H30B 109.5
H30A C30 H30B 108.1
O4 C31 C30 107.5(4)
O4 C31 H31A 110.2
C30 C31 H31A 110.2
O4 C31 H31B 110.2
C30 C31 H31B 110.2
H31A C31 H31B 108.5
O16 Cl1 O12 101.5(9)
O16 Cl1 O11 134.7(8)
O12 Cl1 O11 123.2(4)
O16 Cl1 O14 59.8(10)
O12 Cl1 O14 109.9(5)
O11 Cl1 O14 106.0(3)
O16 Cl1 O13 46.0(9)
O12 Cl1 O13 109.6(5)
O11 Cl1 O13 105.7(4)
O14 Cl1 O13 100.0(4)
O16 Cl1 O15 115.7(10)
O12 Cl1 O15 54.2(10)
O11 Cl1 O15 97.8(9)
O14 Cl1 O15 74.1(9)
O13 Cl1 O15 156.5(9)
O16 Cl1 O17 113.3(13)
O12 Cl1 O17 50.3(8)
O11 Cl1 O17 92.4(8)
O14 Cl1 O17 159.2(8)
O13 Cl1 O17 83.8(8)
O15 Cl1 O17 94.3(12)
O17 O12 O15 123.8(13)
O17 O12 Cl1 75.3(10)
O15 O12 Cl1 69.0(10)
O16 O13 Cl1 52.8(7)
O16 O14 Cl1 49.8(6)
O16 O14 O15 92.2(10)
Cl1 O14 O15 53.5(5)
O12 O15 Cl1 56.7(7)
O12 O15 O14 95.2(10)
Cl1 O15 O14 52.4(7)
O13 O16 Cl1 81.2(11)
O13 O16 O14 137.1(15)
Cl1 O16 O14 70.4(9)
O12 O17 Cl1 54.3(7)
O25 Cl2 O21 114.6(9)
O25 Cl2 O22 59.9(12)
O21 Cl2 O22 109.3(3)
O25 Cl2 O24 52.9(12)
O21 Cl2 O24 112.0(4)
O22 Cl2 O24 110.6(5)
O25 Cl2 O23 135.5(9)
O21 Cl2 O23 109.9(3)
O22 Cl2 O23 107.5(4)
O24 Cl2 O23 107.4(4)
O25 O22 Cl2 57.8(8)
O25 O24 Cl2 60.8(9)
O24 O25 Cl2 66.2(10)
O24 O25 O22 125.4(14)
Cl2 O25 O22 62.3(10)
H1WB O1W H1WA 97(6)

loop_
_geom_bond_atom_site_label_1
_geom_bond_atom_site_label_2
_geom_bond_distance
Cu1 O1 1.889(3)
Cu1 N1 1.939(4)
Cu1 N2 1.985(4)
Cu1 O2 2.031(3)
O1 C1 1.331(5)
O2 C11 1.443(5)
N1 C7 1.268(7)
N1 C8 1.490(6)
N2 C10 1.470(8)
N2 C9 1.489(7)
N2 H2A 0.9300
C1 C2 1.400(6)
C1 C6 1.423(6)
C2 C3 1.378(7)
C2 H2 0.9500
C3 C4 1.381(8)
C3 H3 0.9500
C4 C5 1.360(8)
C4 H4 0.9500
C5 C6 1.404(7)
C5 H5 0.9500
C6 C7 1.438(7)
C7 H7 0.9500
C8 C9 1.503(8)
C8 H8A 0.9900
C8 H8B 0.9900
C9 H9A 0.9900
C9 H9B 0.9900
C10 C11 1.505(8)
C10 H10A 0.9900
C10 H10B 0.9900
C11 H11B 0.9900
C11 H11A 0.9900
Cu2 O3 1.900(3)
Cu2 N21 1.920(4)
Cu2 O4 1.943(3)
Cu2 N22 2.002(4)
O3 C21 1.333(5)
O4 C31 1.442(5)
N21 C27 1.274(6)
N21 C28 1.475(5)
N22 C29 1.430(6)
N22 C30 1.434(6)
N22 H22A 0.9300
C21 C22 1.408(6)
C21 C26 1.432(6)
C22 C23 1.374(7)
C22 H22 0.9500
C23 C24 1.380(8)
C23 H23 0.9500
C24 C25 1.379(8)
C24 H24 0.9500
C25 C26 1.412(6)
C25 H25 0.9500
C26 C27 1.442(6)
C27 H27 0.9500
C28 C29 1.499(7)
C28 H28A 0.9900
C28 H28B 0.9900
C29 H29A 0.9900
C29 H29B 0.9900
C30 C31 1.463(7)
C30 H30A 0.9900
C30 H30B 0.9900
C31 H31A 0.9900
C31 H31B 0.9900
Cl1 O16 1.208(13)
Cl1 O12 1.353(7)
Cl1 O11 1.401(5)
Cl1 O14 1.490(5)
Cl1 O13 1.498(7)
Cl1 O15 1.511(15)
Cl1 O17 1.611(16)
O12 O17 1.28(2)
O12 O15 1.31(2)
O13 O16 1.090(17)
O14 O16 1.37(2)
O14 O15 1.81(2)
Cl2 O25 1.337(16)
Cl2 O21 1.395(4)
Cl2 O22 1.400(5)
Cl2 O24 1.401(6)
Cl2 O23 1.402(4)
O22 O25 1.37(3)
O24 O25 1.22(3)
O1W H1WB 0.86(2)
O1W H1WA 0.85(2)

loop_
_geom_hbond_atom_site_label_D
_geom_hbond_atom_site_label_H
_geom_hbond_atom_site_label_A
_geom_hbond_distance_DH
_geom_hbond_distance_HA
_geom_hbond_distance_DA
_geom_hbond_angle_DHA
_geom_hbond_site_symmetry_A
_geom_hbond_publ_flag
O1W H1WB O13 0.86(6) 1.99(6) 2.773(8) 150(5) 2_745 yes
O1W H1WA O22 0.86(6) 2.12(7) 2.849(7) 144(6) . yes
N22 H22A O23 0.93 2.49 3.294(7) 144 2_655 yes
C2 H2 O24 0.95 2.49 3.399(8) 161 2_655 ?
C10 H10A O11 0.99 2.45 3.308(8) 145 3_766 ?
C24 H24 O23 0.95 2.57 3.425(8) 151 4_544 ?
C29 H29B O1 0.99 2.55 3.234(6) 126 . ?
C30 H30A O21 0.99 2.56 3.493(6) 156 2_655 ?
C31 H31B O13 0.99 2.54 3.269(10) 130 2_645 ?

loop_
_geom_torsion_atom_site_label_1
_geom_torsion_atom_site_label_2
_geom_torsion_atom_site_label_3
_geom_torsion_atom_site_label_4
_geom_torsion
N1 Cu1 O1 C1 12.5(3)
N2 Cu1 O1 C1 111(3)
O2 Cu1 O1 C1 -160.5(3)
O1 Cu1 O2 C11 -171.3(3)
N1 Cu1 O2 C11 43.2(8)
N2 Cu1 O2 C11 5.9(3)
O1 Cu1 N1 C7 -13.5(4)
N2 Cu1 N1 C7 169.3(4)
O2 Cu1 N1 C7 132.0(6)
O1 Cu1 N1 C8 173.7(3)
N2 Cu1 N1 C8 -3.5(3)
O2 Cu1 N1 C8 -40.8(8)
O1 Cu1 N2 C10 111(3)
N1 Cu1 N2 C10 -150.0(3)
O2 Cu1 N2 C10 22.4(3)
O1 Cu1 N2 C9 -123(3)
N1 Cu1 N2 C9 -23.6(3)
O2 Cu1 N2 C9 148.9(3)
Cu1 O1 C1 C2 172.3(3)
Cu1 O1 C1 C6 -7.6(5)
O1 C1 C2 C3 -179.3(4)
C6 C1 C2 C3 0.6(6)
C1 C2 C3 C4 -0.6(7)
C2 C3 C4 C5 0.7(8)
C3 C4 C5 C6 -0.7(8)
C4 C5 C6 C1 0.6(7)
C4 C5 C6 C7 -178.9(5)
O1 C1 C6 C5 179.3(4)
C2 C1 C6 C5 -0.6(6)
O1 C1 C6 C7 -1.3(6)
C2 C1 C6 C7 178.9(4)
C8 N1 C7 C6 -178.5(4)
Cu1 N1 C7 C6 9.3(6)
C5 C6 C7 N1 179.6(4)
C1 C6 C7 N1 0.2(7)
C7 N1 C8 C9 -143.4(5)
Cu1 N1 C8 C9 29.6(5)
C10 N2 C9 C8 165.1(4)
Cu1 N2 C9 C8 46.0(4)
N1 C8 C9 N2 -49.3(5)
C9 N2 C10 C11 -165.3(4)
Cu1 N2 C10 C11 -46.3(4)
Cu1 O2 C11 C10 -32.4(5)
N2 C10 C11 O2 52.7(6)
N21 Cu2 O3 C21 5.7(3)
O4 Cu2 O3 C21 -170.7(3)
N22 Cu2 O3 C21 104.9(15)
O3 Cu2 O4 C31 -167.7(4)
N21 Cu2 O4 C31 27.5(9)
N22 Cu2 O4 C31 6.5(4)
O3 Cu2 N21 C27 -0.3(4)
O4 Cu2 N21 C27 164.5(6)
N22 Cu2 N21 C27 -174.5(4)
O3 Cu2 N21 C28 177.8(3)
O4 Cu2 N21 C28 -17.4(8)
N22 Cu2 N21 C28 3.5(3)
O3 Cu2 N22 C29 -125.2(14)
N21 Cu2 N22 C29 -25.4(3)
O4 Cu2 N22 C29 149.8(4)
O3 Cu2 N22 C30 102.8(15)
N21 Cu2 N22 C30 -157.4(3)
O4 Cu2 N22 C30 17.7(3)
Cu2 O3 C21 C22 171.5(3)
Cu2 O3 C21 C26 -8.1(5)
O3 C21 C22 C23 177.9(4)
C26 C21 C22 C23 -2.6(6)
C21 C22 C23 C24 0.3(7)
C22 C23 C24 C25 0.8(7)
C23 C24 C25 C26 0.4(7)
C24 C25 C26 C21 -2.8(6)
C24 C25 C26 C27 176.5(4)
O3 C21 C26 C25 -176.7(4)
C22 C21 C26 C25 3.7(6)
O3 C21 C26 C27 4.1(6)
C22 C21 C26 C27 -175.4(4)
C28 N21 C27 C26 178.9(4)
Cu2 N21 C27 C26 -3.2(6)
C25 C26 C27 N21 -177.1(4)
C21 C26 C27 N21 2.0(6)
C27 N21 C28 C29 -163.7(4)
Cu2 N21 C28 C29 18.1(4)
C30 N22 C29 C28 167.0(4)
Cu2 N22 C29 C28 42.2(5)
N21 C28 C29 N22 -39.8(5)
C29 N22 C30 C31 -163.0(5)
Cu2 N22 C30 C31 -38.7(5)
Cu2 O4 C31 C30 -28.6(6)
N22 C30 C31 O4 43.9(7)
O16 Cl1 O12 O17 110.8(14)
O11 Cl1 O12 O17 -61.5(12)
O14 Cl1 O12 O17 172.6(10)
O13 Cl1 O12 O17 63.6(11)
O15 Cl1 O12 O17 -135.8(13)
O16 Cl1 O12 O15 -113.5(13)
O11 Cl1 O12 O15 74.2(10)
O14 Cl1 O12 O15 -51.6(8)
O13 Cl1 O12 O15 -160.6(8)
O17 Cl1 O12 O15 135.8(13)
O12 Cl1 O13 O16 87.2(14)
O11 Cl1 O13 O16 -138.1(13)
O14 Cl1 O13 O16 -28.2(14)
O15 Cl1 O13 O16 45(3)
O17 Cl1 O13 O16 131.1(16)
O12 Cl1 O14 O16 -92.0(10)
O11 Cl1 O14 O16 132.8(9)
O13 Cl1 O14 O16 23.2(9)
O15 Cl1 O14 O16 -133.4(13)
O17 Cl1 O14 O16 -76(2)
O16 Cl1 O14 O15 133.4(13)
O12 Cl1 O14 O15 41.4(9)
O11 Cl1 O14 O15 -93.7(10)
O13 Cl1 O14 O15 156.6(10)
O17 Cl1 O14 O15 58(2)
O17 O12 O15 Cl1 54.3(15)
O17 O12 O15 O14 91.9(15)
Cl1 O12 O15 O14 37.6(6)
O16 Cl1 O15 O12 85.8(14)
O11 Cl1 O15 O12 -125.6(6)
O14 Cl1 O15 O12 129.9(8)
O13 Cl1 O15 O12 52(3)
O17 Cl1 O15 O12 -32.6(10)
O16 Cl1 O15 O14 -44.1(14)
O12 Cl1 O15 O14 -129.9(8)
O11 Cl1 O15 O14 104.5(4)
O13 Cl1 O15 O14 -78(3)
O17 Cl1 O15 O14 -162.5(8)
O16 O14 O15 O12 -6.4(12)
Cl1 O14 O15 O12 -40.1(6)
O16 O14 O15 Cl1 33.7(9)
Cl1 O13 O16 O14 48.3(15)
O12 Cl1 O16 O13 -106.2(10)
O11 Cl1 O16 O13 64.7(19)
O14 Cl1 O16 O13 147.4(14)
O15 Cl1 O16 O13 -161.8(14)
O17 Cl1 O16 O13 -54.6(14)
O12 Cl1 O16 O14 106.4(8)
O11 Cl1 O16 O14 -82.6(11)
O13 Cl1 O16 O14 -147.4(14)
O15 Cl1 O16 O14 50.8(15)
O17 Cl1 O16 O14 158.0(10)
Cl1 O14 O16 O13 -51.5(17)
O15 O14 O16 O13 -87(2)
O15 O14 O16 Cl1 -35.7(8)
O15 O12 O17 Cl1 -51.7(15)
O16 Cl1 O17 O12 -85.7(12)
O11 Cl1 O17 O12 132.6(8)
O14 Cl1 O17 O12 -20(3)
O13 Cl1 O17 O12 -121.9(9)
O15 Cl1 O17 O12 34.6(11)
O21 Cl2 O22 O25 107.8(11)
O24 Cl2 O22 O25 -16.0(11)
O23 Cl2 O22 O25 -132.9(11)
O21 Cl2 O24 O25 -104.9(11)
O22 Cl2 O24 O25 17.4(12)
O23 Cl2 O24 O25 134.4(11)
Cl2 O24 O25 O22 -20.5(14)
O21 Cl2 O25 O24 99.9(10)
O22 Cl2 O25 O24 -161.2(13)
O23 Cl2 O25 O24 -76.5(16)
O21 Cl2 O25 O22 -99.0(7)
O24 Cl2 O25 O22 161.2(13)
O23 Cl2 O25 O22 84.7(16)
Cl2 O22 O25 O24 21.3(14)
